data_7237991
loop_
_publ_author_name
'Mukundam, Vanga'
'Sa, Shreenibasa'
'Kumari, Anupa'
'Das, Ritwick'
'Venkatasubbaiah, Krishnan'

_publ_section_title
;
 B--N coordinated triaryl pyrazole: effect of dimerization, and optical
 and NLO properties
;
_journal_issue 40
_journal_name_full 'Journal of Materials Chemistry C'
_journal_page_first 12725
_journal_paper_doi 10.1039/C9TC04309H
_journal_volume 7
_journal_year 2019
_chemical_formula_moiety 'C71 H72 B2 N4'
_chemical_formula_sum 'C71 H72 B2 N4'
_chemical_formula_weight 1002.94
_space_group_crystal_system triclinic
_space_group_IT_number 2
_space_group_name_Hall '-P 1'
_space_group_name_H-M_alt 'P -1'
_atom_sites_solution_hydrogens geom
_atom_sites_solution_primary direct
_audit_creation_date 2016-11-11
_audit_creation_method
;
Olex2 1.2
(compiled 2016.02.19 svn.r3266 for OlexSys, GUI svn.r5155)
;
_audit_update_record
;
2019-06-25 deposited with the CCDC.	2019-09-17 downloaded from the CCDC.
;
_cell_angle_alpha 109.303(4)
_cell_angle_beta 95.233(4)
_cell_angle_gamma 112.832(3)
_cell_formula_units_Z 2
_cell_length_a 13.4091(6)
_cell_length_b 14.0249(7)
_cell_length_c 19.5464(13)
_cell_measurement_reflns_used 3371
_cell_measurement_temperature 100(2)
_cell_measurement_theta_max 21.71
_cell_measurement_theta_min 2.24
_cell_volume 3094.0(3)
_computing_cell_refinement 'SAINT v7.68A (Bruker, 2009)'
_computing_data_reduction 'SAINT v7.68A (Bruker, 2009)'
_computing_molecular_graphics 'Olex2 (Dolomanov et al., 2009)'
_computing_publication_material 'Olex2 (Dolomanov et al., 2009)'
_computing_structure_refinement 'ShelXL (Sheldrick, 2015)'
_computing_structure_solution 'ShelXT (Sheldrick, 2015)'
_diffrn_ambient_temperature 100
_diffrn_measured_fraction_theta_full 0.999
_diffrn_measured_fraction_theta_max 0.996
_diffrn_measurement_device_type 'Bruker APEX-II CCD'
_diffrn_measurement_method '\f and \w scans'
_diffrn_radiation_monochromator graphite
_diffrn_radiation_type MoK\a
_diffrn_radiation_wavelength 0.71073
_diffrn_reflns_av_R_equivalents 0.0744
_diffrn_reflns_av_unetI/netI 0.0881
_diffrn_reflns_Laue_measured_fraction_full 0.999
_diffrn_reflns_Laue_measured_fraction_max 0.996
_diffrn_reflns_limit_h_max 16
_diffrn_reflns_limit_h_min -16
_diffrn_reflns_limit_k_max 17
_diffrn_reflns_limit_k_min -16
_diffrn_reflns_limit_l_max 23
_diffrn_reflns_limit_l_min -23
_diffrn_reflns_number 38403
_diffrn_reflns_point_group_measured_fraction_full 0.999
_diffrn_reflns_point_group_measured_fraction_max 0.996
_diffrn_reflns_theta_full 25.242
_diffrn_reflns_theta_max 25.722
_diffrn_reflns_theta_min 1.141
_diffrn_standards_number 0
_exptl_absorpt_coefficient_mu 0.062
_exptl_absorpt_correction_T_max 0.7453
_exptl_absorpt_correction_T_min 0.6666
_exptl_absorpt_correction_type multi-scan
_exptl_absorpt_process_details
;
SADABS-2008/1 (Bruker,2008) was used for absorption correction.
wR2(int) was 0.0711 before and 0.0625 after correction.
The Ratio of minimum to maximum transmission is 0.8944.
The \l/2 correction factor is 0.0015.
;
_exptl_crystal_colour colourless
_exptl_crystal_colour_primary colourless
_exptl_crystal_density_diffrn 1.077
_exptl_crystal_description plate
_exptl_crystal_F_000 1072
_exptl_crystal_size_max 0.22
_exptl_crystal_size_mid 0.18
_exptl_crystal_size_min 0.12
_refine_diff_density_max 0.267
_refine_diff_density_min -0.273
_refine_diff_density_rms 0.050
_refine_ls_extinction_method none
_refine_ls_goodness_of_fit_ref 0.936
_refine_ls_hydrogen_treatment constr
_refine_ls_matrix_type full
_refine_ls_number_parameters 728
_refine_ls_number_reflns 11760
_refine_ls_number_restraints 45
_refine_ls_restrained_S_all 0.935
_refine_ls_R_factor_all 0.1060
_refine_ls_R_factor_gt 0.0569
_refine_ls_shift/su_max 0.000
_refine_ls_shift/su_mean 0.000
_refine_ls_structure_factor_coef Fsqd
_refine_ls_weighting_details 'w=1/[\s^2^(Fo^2^)+(0.0882P)^2^] where P=(Fo^2^+2Fc^2^)/3'
_refine_ls_weighting_scheme calc
_refine_ls_wR_factor_gt 0.1474
_refine_ls_wR_factor_ref 0.1664
_reflns_Friedel_coverage 0.000
_reflns_number_gt 6707
_reflns_number_total 11760
_reflns_threshold_expression 'I > 2\s(I)'
_cod_data_source_file c9tc04309h2.cif
_cod_data_source_block mukund_pz_dimer_flu
_cod_database_code 7237991
_shelx_space_group_comment
;
The symmetry employed for this shelxl refinement is uniquely defined
by the following loop, which should always be used as a source of
symmetry information in preference to the above space-group names.
They are only intended as comments.
;
_olex2_refinement_description
;
1. Fixed Uiso
 At 1.2 times of:
  All C(H) groups, All C(H,H) groups, All C(H,H,H,H) groups
 At 1.5 times of:
  All C(H,H,H) groups
2. Rigid body (RIGU) restrains
 C66, C67, C68, C69A, C70A, C71A
 with sigma for 1-2 distances of 0.004 and sigma for 1-3 distances of 0.004
 C66, C67, C68, C69B, C70B, C71B
 with sigma for 1-2 distances of 0.004 and sigma for 1-3 distances of 0.004
3. Others
 Fixed Sof: C70A(0.65) H70A(0.65) H70B(0.65) H68C(0.65) H68D(0.65) H68A(0.35)
 H68B(0.35) C69A(0.65) H69A(0.65) H69B(0.65) C71A(0.65) H71A(0.65) H71B(0.65)
 H71C(0.65) C70B(0.35) H70C(0.35) H70D(0.35) C71B(0.35) H71D(0.35) H71E(0.35)
 H71F(0.35) C69B(0.35) H69C(0.35) H69D(0.35)
4.a Secondary CH2 refined with riding coordinates:
 C70A(H70A,H70B), C66(H66A,H66B), C67(H67A,H67B), C68(H68C,H68D), C68(H68A,
 H68B), C69A(H69A,H69B), C60(H60A,H60B), C61(H61A,H61B), C62(H62A,H62B),
 C63(H63A,H63B), C64(H64A,H64B), C70B(H70C,H70D), C69B(H69C,H69D)
4.b Aromatic/amide H refined with riding coordinates:
 C7(H7), C8(H8), C9(H9), C20(H20), C33(H33), C30(H30), C39(H39), C44(H44),
 C45(H45), C46(H46), C52(H52), C53(H53), C54(H54), C47(H47), C48(H48), C41(H41),
  C36(H36), C35(H35), C28(H28), C27(H27), C24(H24), C23(H23), C4AA(H4AA),
 C15(H15), C14(H14), C13(H13), C12(H12), C11(H11), C2AA(H2AA), C1AA(H1AA),
 C17(H17), C18(H18), C50(H50), C51(H51)
4.c Idealised Me refined as rotating group:
 C65(H65A,H65B,H65C), C55(H55A,H55B,H55C), C58(H58A,H58B,H58C), C57(H57A,H57B,
 H57C), C56(H56A,H56B,H56C), C71A(H71A,H71B,H71C), C71B(H71D,H71E,H71F)
;
_shelx_shelxl_version_number 2016/4
_olex2_submission_special_instructions 'No special instructions were received'

loop_
_space_group_symop_operation_xyz
'x, y, z'
'-x, -y, -z'

loop_
_atom_site_label
_atom_site_type_symbol
_atom_site_fract_x
_atom_site_fract_y
_atom_site_fract_z
_atom_site_U_iso_or_equiv
_atom_site_adp_type
_atom_site_occupancy
_atom_site_site_symmetry_order
_atom_site_calc_flag
_atom_site_refinement_flags_posn
_atom_site_refinement_flags_adp
_atom_site_refinement_flags_occupancy
_atom_site_disorder_assembly
_atom_site_disorder_group
N1 N 0.48020(15) 0.05514(14) -0.15514(9) 0.0310(4) Uani 1 1 d . . . . .
N4 N 1.33108(15) 1.51489(15) 0.42325(10) 0.0319(4) Uani 1 1 d . . . . .
N3 N 1.26002(14) 1.49905(14) 0.46895(9) 0.0299(4) Uani 1 1 d . . . . .
C70A C 0.8406(4) 0.8868(4) -0.1271(2) 0.0551(11) Uani 0.65 1 d . U P A 2
H70A H 0.827974 0.811883 -0.163155 0.066 Uiso 0.65 1 calc R . P A 2
H70B H 0.921157 0.938457 -0.114653 0.066 Uiso 0.65 1 calc R . P A 2
C7 C 0.1738(2) -0.1896(2) -0.06292(15) 0.0532(7) Uani 1 1 d . . . . .
H7 H 0.123000 -0.220988 -0.036623 0.064 Uiso 1 1 calc R . . . .
C8 C 0.2794(2) -0.1797(3) -0.04925(16) 0.0633(8) Uani 1 1 d . . . . .
H8 H 0.302373 -0.204126 -0.013440 0.076 Uiso 1 1 calc R . . . .
C9 C 0.3532(2) -0.1342(2) -0.08741(15) 0.0574(8) Uani 1 1 d . . . . .
H9 H 0.426841 -0.127633 -0.077661 0.069 Uiso 1 1 calc R . . . .
C0AA C 0.32169(19) -0.09815(18) -0.13948(12) 0.0335(5) Uani 1 1 d . . . . .
C3 C 0.40035(18) -0.05375(18) -0.18194(12) 0.0331(5) Uani 1 1 d . . . . .
C16 C 0.50774(18) 0.15982(17) -0.09436(11) 0.0296(5) Uani 1 1 d . . . . .
C21 C 0.59524(17) 0.24703(18) -0.10216(12) 0.0294(5) Uani 1 1 d . . . . .
C20 C 0.63155(18) 0.35448(18) -0.04676(12) 0.0312(5) Uani 1 1 d . . . . .
H20 H 0.691524 0.416161 -0.049861 0.037 Uiso 1 1 calc R . . . .
C19 C 0.58272(18) 0.37453(18) 0.01319(12) 0.0299(5) Uani 1 1 d . . . . .
C22 C 0.62148(18) 0.49150(17) 0.06964(11) 0.0302(5) Uani 1 1 d . . . . .
C33 C 0.73346(18) 0.56971(17) 0.08956(11) 0.0310(5) Uani 1 1 d . . . . .
H33 H 0.786090 0.546945 0.069051 0.037 Uiso 1 1 calc R . . . .
C32 C 0.76878(17) 0.68021(17) 0.13890(11) 0.0281(5) Uani 1 1 d . . . . .
C59 C 0.88511(17) 0.77818(17) 0.16362(12) 0.0292(5) Uani 1 1 d . . . . .
C31 C 0.86533(18) 0.87313(17) 0.21550(11) 0.0293(5) Uani 1 1 d . . . . .
C30 C 0.94234(18) 0.98362(18) 0.25718(12) 0.0320(5) Uani 1 1 d . . . . .
H30 H 1.017942 1.007743 0.254256 0.038 Uiso 1 1 calc R . . . .
C29 C 0.91025(18) 1.06090(18) 0.30390(11) 0.0291(5) Uani 1 1 d . . . . .
C34 C 0.99420(18) 1.17952(17) 0.34761(12) 0.0294(5) Uani 1 1 d . . . . .
C39 C 1.08030(18) 1.23191(18) 0.31784(12) 0.0318(5) Uani 1 1 d . . . . .
H39 H 1.079982 1.192448 0.267801 0.038 Uiso 1 1 calc R . . . .
C38 C 1.16674(18) 1.34018(18) 0.35905(11) 0.0311(5) Uani 1 1 d . . . . .
B2 B 1.2751(2) 1.4146(2) 0.33804(14) 0.0339(6) Uani 1 1 d . . . . .
C42 C 1.43077(18) 1.59975(17) 0.46742(12) 0.0318(5) Uani 1 1 d . . . . .
C43 C 1.52938(19) 1.64357(17) 0.43972(12) 0.0321(5) Uani 1 1 d . . . . .
C44 C 1.6334(2) 1.67293(19) 0.48194(14) 0.0408(6) Uani 1 1 d . . . . .
H44 H 1.639113 1.660382 0.526706 0.049 Uiso 1 1 calc R . . . .
C45 C 1.7293(2) 1.7205(2) 0.45947(16) 0.0511(7) Uani 1 1 d . . . . .
H45 H 1.800391 1.741559 0.489261 0.061 Uiso 1 1 calc R . . . .
C46 C 1.7216(2) 1.7372(2) 0.39435(16) 0.0534(7) Uani 1 1 d . . . . .
H46 H 1.787049 1.768727 0.378455 0.064 Uiso 1 1 calc R . . . .
C52 C 1.1799(2) 1.6085(2) 0.73216(14) 0.0461(7) Uani 1 1 d . . . . .
H52 H 1.151927 1.618603 0.775613 0.055 Uiso 1 1 calc R . . . .
C53 C 1.2678(2) 1.5801(2) 0.72875(13) 0.0457(6) Uani 1 1 d . . . . .
H53 H 1.299898 1.570753 0.769984 0.055 Uiso 1 1 calc R . . . .
C54 C 1.3093(2) 1.56531(19) 0.66602(12) 0.0381(6) Uani 1 1 d . . . . .
H54 H 1.369745 1.545938 0.664062 0.046 Uiso 1 1 calc R . . . .
C49 C 1.26212(18) 1.57887(17) 0.60559(11) 0.0305(5) Uani 1 1 d . . . . .
C40 C 1.31294(18) 1.57156(17) 0.54133(11) 0.0302(5) Uani 1 1 d . . . . .
C47 C 1.6181(3) 1.7079(2) 0.35203(15) 0.0579(8) Uani 1 1 d . . . . .
H47 H 1.612543 1.719750 0.306989 0.069 Uiso 1 1 calc R . . . .
C48 C 1.5227(2) 1.6617(2) 0.37450(13) 0.0502(7) Uani 1 1 d . . . . .
H48 H 1.451945 1.642156 0.344982 0.060 Uiso 1 1 calc R . . . .
C41 C 1.42101(19) 1.63591(18) 0.54123(12) 0.0326(5) Uani 1 1 d . . . . .
H41 H 1.478677 1.694486 0.583773 0.039 Uiso 1 1 calc R . . . .
C37 C 1.16087(17) 1.39420(17) 0.43118(11) 0.0284(5) Uani 1 1 d . . . . .
C36 C 1.07495(18) 1.34933(17) 0.46232(12) 0.0300(5) Uani 1 1 d . . . . .
H36 H 1.072812 1.391031 0.511143 0.036 Uiso 1 1 calc R . . . .
C35 C 0.99193(18) 1.24092(18) 0.41941(12) 0.0319(5) Uani 1 1 d . . . . .
H35 H 0.932102 1.207787 0.439502 0.038 Uiso 1 1 calc R . . . .
C28 C 0.79802(18) 1.02199(18) 0.30659(12) 0.0317(5) Uani 1 1 d . . . . .
H28 H 0.775041 1.072853 0.338384 0.038 Uiso 1 1 calc R . . . .
C27 C 0.71924(18) 0.91124(18) 0.26416(11) 0.0308(5) Uani 1 1 d . . . . .
H27 H 0.643297 0.887268 0.266227 0.037 Uiso 1 1 calc R . . . .
C26 C 0.75303(17) 0.83576(17) 0.21852(11) 0.0285(5) Uani 1 1 d . . . . .
C25 C 0.69229(17) 0.71488(17) 0.16955(11) 0.0270(5) Uani 1 1 d . . . . .
C24 C 0.58046(17) 0.63780(18) 0.15118(11) 0.0300(5) Uani 1 1 d . . . . .
H24 H 0.528234 0.660295 0.172569 0.036 Uiso 1 1 calc R . . . .
C23 C 0.54632(18) 0.52784(18) 0.10129(12) 0.0317(5) Uani 1 1 d . . . . .
H23 H 0.469690 0.475488 0.088129 0.038 Uiso 1 1 calc R . . . .
C66 C 0.92193(18) 0.80035(19) 0.09564(12) 0.0344(5) Uani 1 1 d . U . . .
H66A H 0.996643 0.865989 0.114022 0.041 Uiso 1 1 calc R . . . .
H66B H 0.930100 0.734214 0.062974 0.041 Uiso 1 1 calc R . . . .
C67 C 0.8445(2) 0.8228(2) 0.04836(14) 0.0471(7) Uani 1 1 d . U . . .
H67A H 0.767936 0.760952 0.033580 0.057 Uiso 1 1 calc R . . . .
H67B H 0.842479 0.893746 0.079107 0.057 Uiso 1 1 calc R . . . .
C68 C 0.8792(2) 0.8324(2) -0.02131(14) 0.0512(7) Uani 1 1 d . U . . .
H68C H 0.867149 0.757594 -0.057158 0.061 Uiso 0.65 1 calc R . P B 2
H68D H 0.959678 0.884724 -0.008196 0.061 Uiso 0.65 1 calc R . P B 2
H68A H 0.909329 0.777226 -0.040177 0.061 Uiso 0.35 1 calc R . P C 1
H68B H 0.942207 0.908306 -0.005580 0.061 Uiso 0.35 1 calc R . P C 1
C69A C 0.8098(5) 0.8766(5) -0.0577(3) 0.0495(12) Uani 0.65 1 d . U P A 2
H69A H 0.729380 0.824428 -0.069984 0.059 Uiso 0.65 1 calc R . P A 2
H69B H 0.822159 0.951313 -0.021507 0.059 Uiso 0.65 1 calc R . P A 2
C60 C 0.97399(18) 0.75819(19) 0.20478(12) 0.0339(5) Uani 1 1 d . . . . .
H60A H 0.980143 0.692824 0.169090 0.041 Uiso 1 1 calc R . . . .
H60B H 1.047049 0.824932 0.218931 0.041 Uiso 1 1 calc R . . . .
C61 C 0.95369(19) 0.7367(2) 0.27442(12) 0.0358(6) Uani 1 1 d . . . . .
H61A H 0.878775 0.673109 0.261952 0.043 Uiso 1 1 calc R . . . .
H61B H 0.954702 0.804383 0.312697 0.043 Uiso 1 1 calc R . . . .
C62 C 1.0416(2) 0.7090(2) 0.30656(13) 0.0400(6) Uani 1 1 d . . . . .
H62A H 1.037191 0.638901 0.268948 0.048 Uiso 1 1 calc R . . . .
H62B H 1.116543 0.770463 0.315424 0.048 Uiso 1 1 calc R . . . .
C63 C 1.0297(2) 0.6937(2) 0.37914(13) 0.0424(6) Uani 1 1 d . . . . .
H63A H 1.041002 0.766022 0.418052 0.051 Uiso 1 1 calc R . . . .
H63B H 0.952424 0.637187 0.371521 0.051 Uiso 1 1 calc R . . . .
C64 C 1.1106(2) 0.6561(2) 0.40754(14) 0.0475(7) Uani 1 1 d . . . . .
H64A H 1.089422 0.636840 0.450168 0.057 Uiso 1 1 calc R . . . .
H64B H 1.102977 0.586655 0.367270 0.057 Uiso 1 1 calc R . . . .
C65 C 1.2312(2) 0.7426(2) 0.43252(16) 0.0618(8) Uani 1 1 d . . . . .
H65A H 1.255621 0.756191 0.389446 0.093 Uiso 1 1 calc GR . . . .
H65B H 1.277432 0.714610 0.453852 0.093 Uiso 1 1 calc GR . . . .
H65C H 1.239205 0.813141 0.470522 0.093 Uiso 1 1 calc GR . . . .
C4AA C 0.4149(2) -0.10761(19) -0.25037(13) 0.0389(6) Uani 1 1 d . . . . .
H4AA H 0.371730 -0.184724 -0.283027 0.047 Uiso 1 1 calc R . . . .
C3AA C 0.50488(19) -0.02793(18) -0.26302(12) 0.0350(5) Uani 1 1 d . . . . .
N2 N 0.54486(15) 0.07109(15) -0.20420(10) 0.0328(4) Uani 1 1 d . . . . .
B1 B 0.6397(2) 0.2034(2) -0.17441(15) 0.0368(7) Uani 1 1 d . . . . .
C55 C 0.6286(2) 0.2503(2) -0.23783(13) 0.0467(7) Uani 1 1 d . . . . .
H55A H 0.550266 0.233171 -0.255134 0.070 Uiso 1 1 calc GR . . . .
H55B H 0.653866 0.214304 -0.280076 0.070 Uiso 1 1 calc GR . . . .
H55C H 0.674790 0.332172 -0.216996 0.070 Uiso 1 1 calc GR . . . .
C10 C 0.5531(2) -0.04127(19) -0.32848(13) 0.0390(6) Uani 1 1 d . . . . .
C15 C 0.4878(2) -0.0732(2) -0.39822(14) 0.0482(7) Uani 1 1 d . . . . .
H15 H 0.411690 -0.087090 -0.403661 0.058 Uiso 1 1 calc R . . . .
C14 C 0.5310(3) -0.0854(2) -0.46032(15) 0.0543(7) Uani 1 1 d . . . . .
H14 H 0.484968 -0.106877 -0.507889 0.065 Uiso 1 1 calc R . . . .
C13 C 0.6404(3) -0.0665(2) -0.45334(17) 0.0595(8) Uani 1 1 d . . . . .
H13 H 0.670480 -0.074635 -0.495900 0.071 Uiso 1 1 calc R . . . .
C12 C 0.7061(3) -0.0358(3) -0.38432(18) 0.0747(10) Uani 1 1 d . . . . .
H12 H 0.781703 -0.023529 -0.379335 0.090 Uiso 1 1 calc R . . . .
C11 C 0.6631(2) -0.0225(2) -0.32220(16) 0.0631(8) Uani 1 1 d . . . . .
H11 H 0.709698 -0.000224 -0.274644 0.076 Uiso 1 1 calc R . . . .
C2AA C 0.1407(2) -0.1546(2) -0.11439(15) 0.0532(7) Uani 1 1 d . . . . .
H2AA H 0.066845 -0.161818 -0.123977 0.064 Uiso 1 1 calc R . . . .
C1AA C 0.2148(2) -0.1086(2) -0.15259(13) 0.0442(6) Uani 1 1 d . . . . .
H1AA H 0.191422 -0.084097 -0.188187 0.053 Uiso 1 1 calc R . . . .
C17 C 0.45632(19) 0.17428(18) -0.03594(12) 0.0331(5) Uani 1 1 d . . . . .
H17 H 0.396873 0.112229 -0.032793 0.040 Uiso 1 1 calc R . . . .
C18 C 0.49499(18) 0.28267(18) 0.01762(12) 0.0338(5) Uani 1 1 d . . . . .
H18 H 0.461356 0.295198 0.058351 0.041 Uiso 1 1 calc R . . . .
C58 C 1.2419(2) 1.4598(2) 0.27764(12) 0.0454(7) Uani 1 1 d . . . . .
H58A H 1.212451 1.513369 0.300481 0.068 Uiso 1 1 calc GR . . . .
H58B H 1.184712 1.395956 0.233975 0.068 Uiso 1 1 calc GR . . . .
H58C H 1.308318 1.497411 0.261859 0.068 Uiso 1 1 calc GR . . . .
C57 C 1.3581(2) 1.3581(2) 0.31611(13) 0.0451(6) Uani 1 1 d . . . . .
H57A H 1.426905 1.413469 0.311934 0.068 Uiso 1 1 calc GR . . . .
H57B H 1.321513 1.292758 0.268057 0.068 Uiso 1 1 calc GR . . . .
H57C H 1.376480 1.333604 0.355025 0.068 Uiso 1 1 calc GR . . . .
C50 C 1.17401(19) 1.60769(18) 0.60960(13) 0.0363(6) Uani 1 1 d . . . . .
H50 H 1.141706 1.617558 0.568696 0.044 Uiso 1 1 calc R . . . .
C51 C 1.1332(2) 1.62208(19) 0.67273(14) 0.0421(6) Uani 1 1 d . . . . .
H51 H 1.072675 1.641382 0.675035 0.051 Uiso 1 1 calc R . . . .
C56 C 0.7623(2) 0.2136(2) -0.14894(15) 0.0565(8) Uani 1 1 d . . . . .
H56A H 0.815000 0.293032 -0.119857 0.085 Uiso 1 1 calc GR . . . .
H56B H 0.786947 0.183509 -0.193416 0.085 Uiso 1 1 calc GR . . . .
H56C H 0.759737 0.170481 -0.118047 0.085 Uiso 1 1 calc GR . . . .
C71A C 0.7737(5) 0.9306(4) -0.1633(3) 0.0716(14) Uani 0.65 1 d . U P A 2
H71A H 0.790530 0.927745 -0.211526 0.107 Uiso 0.65 1 calc GR . P A 2
H71B H 0.793579 1.008698 -0.130529 0.107 Uiso 0.65 1 calc GR . P A 2
H71C H 0.693736 0.883726 -0.171488 0.107 Uiso 0.65 1 calc GR . P A 2
C70B C 0.7655(7) 0.9148(7) -0.0679(5) 0.053(2) Uani 0.35 1 d . U P A 1
H70C H 0.742240 0.924171 -0.020416 0.064 Uiso 0.35 1 calc R . P A 1
H70D H 0.833986 0.983975 -0.058724 0.064 Uiso 0.35 1 calc R . P A 1
C71B C 0.6744(7) 0.9018(7) -0.1263(4) 0.058(2) Uani 0.35 1 d . U P A 1
H71D H 0.693089 0.884039 -0.174854 0.087 Uiso 0.35 1 calc GR . P A 1
H71E H 0.667354 0.972336 -0.112123 0.087 Uiso 0.35 1 calc GR . P A 1
H71F H 0.603446 0.840561 -0.130026 0.087 Uiso 0.35 1 calc GR . P A 1
C69B C 0.7920(8) 0.8150(8) -0.0907(5) 0.049(2) Uani 0.35 1 d . U P A 1
H69C H 0.824461 0.810205 -0.134480 0.059 Uiso 0.35 1 calc R . P A 1
H69D H 0.722936 0.744208 -0.104480 0.059 Uiso 0.35 1 calc R . P A 1

loop_
_atom_site_aniso_label
_atom_site_aniso_U_11
_atom_site_aniso_U_22
_atom_site_aniso_U_33
_atom_site_aniso_U_23
_atom_site_aniso_U_13
_atom_site_aniso_U_12
N1 0.0315(11) 0.0233(10) 0.0308(10) 0.0067(9) 0.0088(8) 0.0081(9)
N4 0.0319(11) 0.0270(10) 0.0300(10) 0.0101(9) 0.0121(9) 0.0065(9)
N3 0.0308(11) 0.0237(10) 0.0257(10) 0.0062(8) 0.0082(8) 0.0058(8)
C70A 0.064(3) 0.043(2) 0.050(2) 0.020(2) 0.015(2) 0.015(2)
C7 0.0524(18) 0.0555(18) 0.0542(17) 0.0303(15) 0.0192(14) 0.0181(15)
C8 0.0522(19) 0.080(2) 0.072(2) 0.0566(19) 0.0155(16) 0.0225(16)
C9 0.0377(16) 0.0675(19) 0.0693(19) 0.0422(17) 0.0050(14) 0.0152(14)
C0AA 0.0336(14) 0.0226(12) 0.0308(12) 0.0051(10) 0.0023(10) 0.0051(10)
C3 0.0308(13) 0.0221(12) 0.0348(13) 0.0051(10) 0.0017(10) 0.0071(10)
C16 0.0278(12) 0.0237(12) 0.0282(12) 0.0039(10) 0.0028(10) 0.0090(10)
C21 0.0238(12) 0.0255(12) 0.0304(12) 0.0063(10) 0.0030(9) 0.0077(10)
C20 0.0258(12) 0.0271(13) 0.0344(12) 0.0094(11) 0.0059(10) 0.0083(10)
C19 0.0275(12) 0.0271(12) 0.0288(12) 0.0068(10) 0.0033(10) 0.0106(10)
C22 0.0290(13) 0.0242(12) 0.0285(12) 0.0055(10) 0.0049(10) 0.0078(10)
C33 0.0272(13) 0.0273(13) 0.0315(12) 0.0053(10) 0.0084(10) 0.0104(10)
C32 0.0258(12) 0.0234(12) 0.0258(11) 0.0051(10) 0.0039(9) 0.0064(10)
C59 0.0218(12) 0.0258(12) 0.0297(12) 0.0050(10) 0.0062(9) 0.0057(10)
C31 0.0305(13) 0.0242(12) 0.0266(11) 0.0062(10) 0.0076(10) 0.0090(10)
C30 0.0289(13) 0.0281(13) 0.0321(12) 0.0077(11) 0.0092(10) 0.0093(11)
C29 0.0291(13) 0.0270(12) 0.0263(11) 0.0102(10) 0.0064(10) 0.0082(10)
C34 0.0281(12) 0.0251(12) 0.0302(12) 0.0081(10) 0.0060(10) 0.0100(10)
C39 0.0349(13) 0.0285(13) 0.0255(11) 0.0057(10) 0.0072(10) 0.0120(11)
C38 0.0347(13) 0.0260(12) 0.0263(12) 0.0066(10) 0.0059(10) 0.0108(11)
B2 0.0349(16) 0.0276(15) 0.0249(13) 0.0033(12) 0.0086(12) 0.0057(12)
C42 0.0336(13) 0.0224(12) 0.0314(12) 0.0086(10) 0.0058(10) 0.0069(10)
C43 0.0334(14) 0.0205(12) 0.0311(12) 0.0053(10) 0.0099(10) 0.0047(10)
C44 0.0419(15) 0.0359(14) 0.0490(15) 0.0217(12) 0.0184(12) 0.0163(12)
C45 0.0386(16) 0.0463(16) 0.078(2) 0.0312(15) 0.0240(14) 0.0203(13)
C46 0.0507(18) 0.0437(16) 0.0628(18) 0.0192(15) 0.0339(15) 0.0156(14)
C52 0.0493(17) 0.0377(15) 0.0374(14) 0.0076(12) 0.0190(13) 0.0104(13)
C53 0.0488(17) 0.0461(16) 0.0349(14) 0.0154(12) 0.0117(12) 0.0144(13)
C54 0.0361(14) 0.0387(14) 0.0351(13) 0.0126(12) 0.0083(11) 0.0144(12)
C49 0.0319(13) 0.0183(11) 0.0283(12) 0.0017(10) 0.0079(10) 0.0048(10)
C40 0.0336(13) 0.0241(12) 0.0260(12) 0.0060(10) 0.0047(10) 0.0101(10)
C47 0.062(2) 0.0476(17) 0.0397(15) 0.0170(14) 0.0177(14) 0.0005(15)
C48 0.0448(16) 0.0433(16) 0.0373(14) 0.0140(13) 0.0058(12) -0.0023(13)
C41 0.0322(13) 0.0249(12) 0.0283(12) 0.0050(10) 0.0056(10) 0.0057(10)
C37 0.0265(12) 0.0231(12) 0.0285(12) 0.0073(10) 0.0057(10) 0.0070(10)
C36 0.0338(13) 0.0237(12) 0.0252(11) 0.0042(10) 0.0069(10) 0.0103(10)
C35 0.0290(13) 0.0307(13) 0.0311(12) 0.0100(11) 0.0090(10) 0.0101(11)
C28 0.0349(13) 0.0252(12) 0.0285(12) 0.0043(10) 0.0094(10) 0.0120(11)
C27 0.0267(12) 0.0294(13) 0.0320(12) 0.0099(11) 0.0090(10) 0.0098(10)
C26 0.0281(13) 0.0246(12) 0.0269(11) 0.0078(10) 0.0067(10) 0.0081(10)
C25 0.0274(12) 0.0232(12) 0.0250(11) 0.0070(9) 0.0067(9) 0.0081(10)
C24 0.0250(12) 0.0309(13) 0.0299(12) 0.0082(10) 0.0076(10) 0.0116(10)
C23 0.0264(12) 0.0256(12) 0.0306(12) 0.0047(10) 0.0048(10) 0.0053(10)
C66 0.0287(13) 0.0297(13) 0.0349(13) 0.0074(11) 0.0092(10) 0.0076(11)
C67 0.0419(15) 0.0481(16) 0.0498(15) 0.0239(13) 0.0127(12) 0.0147(13)
C68 0.0453(16) 0.0547(17) 0.0507(16) 0.0265(14) 0.0107(13) 0.0152(14)
C69A 0.064(3) 0.039(3) 0.038(3) 0.009(2) 0.017(3) 0.020(3)
C60 0.0267(13) 0.0322(13) 0.0340(13) 0.0063(11) 0.0084(10) 0.0102(10)
C61 0.0311(13) 0.0367(14) 0.0321(13) 0.0070(11) 0.0075(10) 0.0135(11)
C62 0.0379(14) 0.0405(15) 0.0353(13) 0.0080(12) 0.0115(11) 0.0168(12)
C63 0.0406(15) 0.0461(15) 0.0411(14) 0.0162(12) 0.0131(12) 0.0201(13)
C64 0.0463(16) 0.0527(17) 0.0466(15) 0.0225(14) 0.0154(13) 0.0220(14)
C65 0.0505(18) 0.065(2) 0.0631(19) 0.0269(16) 0.0026(15) 0.0199(16)
C4AA 0.0392(15) 0.0252(13) 0.0361(13) 0.0027(11) 0.0045(11) 0.0075(11)
C3AA 0.0346(14) 0.0266(13) 0.0309(12) 0.0004(11) 0.0035(10) 0.0113(11)
N2 0.0317(11) 0.0279(11) 0.0314(10) 0.0052(9) 0.0091(9) 0.0111(9)
B1 0.0278(15) 0.0256(14) 0.0410(16) 0.0014(12) 0.0107(12) 0.0056(12)
C55 0.0514(17) 0.0362(15) 0.0445(15) 0.0111(12) 0.0238(13) 0.0134(13)
C10 0.0402(15) 0.0249(13) 0.0352(14) -0.0002(11) 0.0082(12) 0.0087(11)
C15 0.0543(17) 0.0398(15) 0.0448(16) 0.0125(13) 0.0141(14) 0.0186(13)
C14 0.073(2) 0.0459(17) 0.0428(16) 0.0143(14) 0.0190(15) 0.0277(15)
C13 0.076(2) 0.0359(16) 0.0533(18) 0.0068(14) 0.0337(17) 0.0176(15)
C12 0.0524(19) 0.081(2) 0.065(2) -0.0035(18) 0.0247(17) 0.0291(18)
C11 0.0477(18) 0.075(2) 0.0451(16) -0.0031(15) 0.0106(14) 0.0292(16)
C2AA 0.0477(17) 0.0697(19) 0.0555(17) 0.0320(16) 0.0222(14) 0.0312(15)
C1AA 0.0441(16) 0.0553(17) 0.0437(15) 0.0257(13) 0.0164(12) 0.0263(13)
C17 0.0338(13) 0.0242(12) 0.0326(12) 0.0075(11) 0.0090(10) 0.0075(10)
C18 0.0342(14) 0.0321(13) 0.0296(12) 0.0088(11) 0.0109(10) 0.0117(11)
C58 0.0505(16) 0.0402(15) 0.0321(13) 0.0122(12) 0.0070(12) 0.0098(13)
C57 0.0435(15) 0.0415(15) 0.0381(14) 0.0080(12) 0.0146(12) 0.0127(12)
C50 0.0347(14) 0.0266(13) 0.0361(13) 0.0047(11) 0.0057(11) 0.0097(11)
C51 0.0383(15) 0.0328(14) 0.0450(15) 0.0061(12) 0.0151(12) 0.0127(12)
C56 0.0373(16) 0.0479(17) 0.0604(17) -0.0012(14) 0.0118(13) 0.0148(13)
C71A 0.100(4) 0.055(3) 0.057(3) 0.024(2) 0.010(3) 0.033(3)
C70B 0.056(6) 0.047(5) 0.054(5) 0.015(4) 0.013(4) 0.024(4)
C71B 0.073(6) 0.066(6) 0.051(5) 0.022(4) 0.016(4) 0.047(5)
C69B 0.076(6) 0.051(6) 0.029(4) 0.014(4) 0.024(4) 0.036(5)

loop_
_atom_type_symbol
_atom_type_description
_atom_type_scat_dispersion_real
_atom_type_scat_dispersion_imag
_atom_type_scat_source
C C 0.0033 0.0016 'International Tables Vol C Tables 4.2.6.8 and 6.1.1.4'
H H 0.0000 0.0000 'International Tables Vol C Tables 4.2.6.8 and 6.1.1.4'
B B 0.0013 0.0007 'International Tables Vol C Tables 4.2.6.8 and 6.1.1.4'
N N 0.0061 0.0033 'International Tables Vol C Tables 4.2.6.8 and 6.1.1.4'

loop_
_geom_angle_atom_site_label_1
_geom_angle_atom_site_label_2
_geom_angle_atom_site_label_3
_geom_angle
C71Ab C70Ab H70A 109.1
C3 N1 C16 137.80(19)
C3 N1 N2 110.75(17)
N2 N1 C16 111.00(16)
N3 N4 B2 111.70(16)
C42 N4 N3 106.76(17)
C42 N4 B2 140.55(18)
N4 N3 C37 110.85(16)
C40 N3 N4 111.03(17)
C40 N3 C37 135.82(18)
C8 C7 H7 120.0
C8 C7 C2AA 120.1(2)
C69Ab C70Ab H70A 109.1
H70Ab C70Ab H70B 107.9
C71Ab C70Ab H70B 109.1
C69Ab C70Ab H70B 109.1
C70Ab C69Ab C68 111.6(4)
C70Ba C69Ba C68 107.9(7)
C70Ab C69Ab H69A 109.3
C70Ab C69Ab H69B 109.3
C2AA C7 H7 120.0
C7 C8 H8 120.0
C7 C8 C9 120.0(3)
C9 C8 H8 120.0
C8 C9 H9 119.5
C0AA C9 C8 120.9(3)
C0AA C9 H9 119.5
C9 C0AA C3 120.2(2)
C1AA C0AA C9 118.4(2)
C1AA C0AA C3 121.4(2)
N1 C3 C0AA 123.3(2)
N1 C3 C4AA 106.1(2)
C4AA C3 C0AA 130.5(2)
H69Ab C69Ab H69B 108.0
C69Ab C70Ab C71A 112.4(4)
C70Ab C71Ab H71A 109.5
C70Ab C71Ab H71B 109.5
H71Ab C71Ab H71B 109.5
H71Bb C71Ab H71C 109.5
C70Ab C71Ab H71C 109.5
H71Ab C71Ab H71C 109.5
C71Ba C70Ba H70C 109.1
C69Ba C70Ba H70C 109.1
C69Ba C70Ba H70D 109.1
H70Ca C70Ba H70D 107.8
C71Ba C70Ba H70D 109.1
C70Ba C71Ba H71D 109.5
H71Da C71Ba H71E 109.5
C70Ba C71Ba H71E 109.5
H71Da C71Ba H71F 109.5
H71Ea C71Ba H71F 109.5
C70Ba C71Ba H71F 109.5
C71Ba C70Ba C69B 112.7(7)
C70Ba C69Ba H69C 110.1
H69Ca C69Ba H69D 108.4
C70Ba C69Ba H69D 110.1
C69Ab C68 H68C 109.7
C69Ab C68 H68D 109.7
H68Cb C68 H68D 108.2
C69Ba C68 H68A 107.1
C69Ba C68 H68B 107.1
H68Aa C68 H68B 106.8
C21 C16 N1 109.83(18)
C17 C16 N1 126.00(19)
C17 C16 C21 124.17(19)
C16 C21 B1 112.61(19)
C20 C21 C16 116.40(19)
C20 C21 B1 130.96(19)
C21 C20 H20 118.9
C21 C20 C19 122.12(19)
C19 C20 H20 118.9
C20 C19 C22 120.27(19)
C20 C19 C18 118.46(19)
C18 C19 C22 121.25(19)
C33 C22 C19 120.5(2)
C33 C22 C23 118.12(19)
C23 C22 C19 121.34(19)
C22 C33 H33 119.7
C32 C33 C22 120.7(2)
C32 C33 H33 119.7
C33 C32 C59 128.12(19)
C33 C32 C25 120.29(19)
C25 C32 C59 111.51(18)
C32 C59 C66 110.59(17)
C32 C59 C60 112.79(17)
C31 C59 C32 100.87(17)
C31 C59 C66 112.21(18)
C31 C59 C60 111.80(17)
C66 C59 C60 108.51(18)
C30 C31 C59 128.0(2)
C30 C31 C26 120.6(2)
C26 C31 C59 111.37(18)
C31 C30 H30 119.6
C31 C30 C29 120.7(2)
C29 C30 H30 119.6
C30 C29 C34 119.80(19)
C28 C29 C30 117.86(19)
C28 C29 C34 122.33(19)
C39 C34 C29 120.13(19)
C35 C34 C29 121.67(19)
C35 C34 C39 118.2(2)
C34 C39 H39 118.8
C38 C39 C34 122.4(2)
C38 C39 H39 118.8
C39 C38 B2 131.11(19)
C37 C38 C39 115.9(2)
C37 C38 B2 112.98(18)
C38 B2 N4 94.35(16)
C38 B2 C58 111.6(2)
C38 B2 C57 115.2(2)
C58 B2 N4 112.07(19)
C57 B2 N4 109.21(19)
C57 B2 C58 113.07(19)
N4 C42 C43 123.90(19)
N4 C42 C41 108.30(19)
C41 C42 C43 127.8(2)
C44 C43 C42 119.0(2)
C48 C43 C42 122.1(2)
C48 C43 C44 118.8(2)
C43 C44 H44 119.7
C43 C44 C45 120.6(2)
C45 C44 H44 119.7
C44 C45 H45 120.0
C46 C45 C44 120.1(3)
C46 C45 H45 120.0
C45 C46 H46 120.2
C45 C46 C47 119.5(2)
C47 C46 H46 120.2
C53 C52 H52 120.0
C51 C52 H52 120.0
C51 C52 C53 120.0(2)
C52 C53 H53 119.7
C54 C53 C52 120.6(2)
C54 C53 H53 119.7
C53 C54 H54 120.2
C53 C54 C49 119.7(2)
C49 C54 H54 120.2
C54 C49 C40 119.1(2)
C50 C49 C54 119.3(2)
C50 C49 C40 121.4(2)
N3 C40 C49 125.89(19)
N3 C40 C41 105.95(18)
C41 C40 C49 128.16(19)
C46 C47 H47 119.7
C48 C47 C46 120.6(3)
C48 C47 H47 119.7
C43 C48 H48 119.8
C47 C48 C43 120.4(3)
C47 C48 H48 119.8
C42 C41 H41 126.0
C40 C41 C42 107.96(19)
C40 C41 H41 126.0
C38 C37 N3 109.59(18)
C36 C37 N3 125.91(19)
C36 C37 C38 124.4(2)
C37 C36 H36 121.3
C37 C36 C35 117.36(19)
C35 C36 H36 121.3
C34 C35 H35 119.2
C36 C35 C34 121.6(2)
C36 C35 H35 119.2
C29 C28 H28 119.0
C27 C28 C29 122.0(2)
C27 C28 H28 119.0
C28 C27 H27 120.4
C28 C27 C26 119.2(2)
C26 C27 H27 120.4
C31 C26 C25 108.12(18)
C27 C26 C31 119.57(19)
C27 C26 C25 132.3(2)
C32 C25 C26 108.09(18)
C24 C25 C32 119.94(19)
C24 C25 C26 132.0(2)
C25 C24 H24 120.5
C23 C24 C25 119.1(2)
C23 C24 H24 120.5
C22 C23 H23 119.0
C24 C23 C22 121.9(2)
C24 C23 H23 119.0
C59 C66 H66A 108.3
C59 C66 H66B 108.3
H66A C66 H66B 107.4
C67 C66 C59 116.05(19)
C67 C66 H66A 108.3
C67 C66 H66B 108.3
C66 C67 H67A 108.9
C66 C67 H67B 108.9
H67A C67 H67B 107.7
C68 C69Ab H69A 109.3
C68 C69Ab H69B 109.3
C68 C69Ba H69C 110.1
C68 C69Ba H69D 110.1
C68 C67 C66 113.4(2)
C68 C67 H67A 108.9
C68 C67 H67B 108.9
C67 C68 H68C 109.7
C67 C68 H68D 109.7
C67 C68 H68A 107.1
C67 C68 H68B 107.1
C67 C68 C69A 109.6(3)
C67 C68 C69B 121.0(4)
C59 C60 H60A 108.2
C59 C60 H60B 108.2
H60A C60 H60B 107.3
C61 C60 C59 116.53(18)
C61 C60 H60A 108.2
C61 C60 H60B 108.2
C60 C61 H61A 109.3
C60 C61 H61B 109.3
C60 C61 C62 111.77(19)
H61A C61 H61B 107.9
C62 C61 H61A 109.3
C62 C61 H61B 109.3
C61 C62 H62A 108.7
C61 C62 H62B 108.7
H62A C62 H62B 107.6
C63 C62 C61 114.15(19)
C63 C62 H62A 108.7
C63 C62 H62B 108.7
C62 C63 H63A 108.7
C62 C63 H63B 108.7
H63A C63 H63B 107.6
C64 C63 C62 114.2(2)
C64 C63 H63A 108.7
C64 C63 H63B 108.7
C63 C64 H64A 108.7
C63 C64 H64B 108.7
H64A C64 H64B 107.6
C65 C64 C63 114.4(2)
C65 C64 H64A 108.7
C65 C64 H64B 108.7
C64 C65 H65A 109.5
C64 C65 H65B 109.5
C64 C65 H65C 109.5
H65A C65 H65B 109.5
H65A C65 H65C 109.5
H65B C65 H65C 109.5
C3 C4AA H4AA 126.3
C3 C4AA C3AA 107.4(2)
C3AA C4AA H4AA 126.3
C4AA C3AA C10 129.3(2)
N2 C3AA C4AA 108.9(2)
N2 C3AA C10 121.79(19)
N1 N2 B1 111.78(16)
C3AA N2 N1 106.84(17)
C3AA N2 B1 141.29(19)
C21 B1 N2 94.55(17)
C55 B1 C21 117.1(2)
C55 B1 N2 109.37(19)
C55 B1 C56 113.7(2)
C56 B1 C21 110.3(2)
C56 B1 N2 110.2(2)
B1 C55 H55A 109.5
B1 C55 H55B 109.5
B1 C55 H55C 109.5
H55A C55 H55B 109.5
H55A C55 H55C 109.5
H55B C55 H55C 109.5
C15 C10 C3AA 119.9(2)
C15 C10 C11 118.3(2)
C11 C10 C3AA 121.8(2)
C10 C15 H15 119.4
C10 C15 C14 121.1(3)
C14 C15 H15 119.4
C15 C14 H14 120.0
C13 C14 C15 120.0(3)
C13 C14 H14 120.0
C14 C13 H13 120.3
C14 C13 C12 119.5(3)
C12 C13 H13 120.3
C13 C12 H12 119.8
C13 C12 C11 120.5(3)
C11 C12 H12 119.8
C10 C11 C12 120.6(3)
C10 C11 H11 119.7
C12 C11 H11 119.7
C7 C2AA H2AA 120.0
C7 C2AA C1AA 120.0(3)
C1AA C2AA H2AA 120.0
C0AA C1AA C2AA 120.6(2)
C0AA C1AA H1AA 119.7
C2AA C1AA H1AA 119.7
C16 C17 H17 121.3
C18 C17 C16 117.3(2)
C18 C17 H17 121.3
C19 C18 H18 119.2
C17 C18 C19 121.5(2)
C17 C18 H18 119.2
B2 C58 H58A 109.5
B2 C58 H58B 109.5
B2 C58 H58C 109.5
H58A C58 H58B 109.5
H58A C58 H58C 109.5
H58B C58 H58C 109.5
B2 C57 H57A 109.5
B2 C57 H57B 109.5
B2 C57 H57C 109.5
H57A C57 H57B 109.5
H57A C57 H57C 109.5
H57B C57 H57C 109.5
C49 C50 H50 119.8
C51 C50 C49 120.4(2)
C51 C50 H50 119.8
C52 C51 C50 120.1(2)
C52 C51 H51 120.0
C50 C51 H51 120.0
B1 C56 H56A 109.5
B1 C56 H56B 109.5
B1 C56 H56C 109.5
H56A C56 H56B 109.5
H56A C56 H56C 109.5
H56B C56 H56C 109.5

loop_
_geom_bond_atom_site_label_1
_geom_bond_atom_site_label_2
_geom_bond_distance
C70Ab H70A 0.9900
C70Ab H70B 0.9900
N1 C3 1.361(3)
N1 C16 1.432(3)
C70Ab C69A 1.488(6)
C69Ab H69A 0.9900
C69Ab H69B 0.9900
N1 N2 1.365(2)
C70Ab C71A 1.511(6)
C71Ab H71A 0.9800
C71Ab H71B 0.9800
C71Ab H71C 0.9800
C70Ba H70C 0.9900
C70Ba H70D 0.9900
C70Ba C71B 1.505(11)
C71Ba H71D 0.9800
C71Ba H71E 0.9800
C71Ba H71F 0.9800
C70Ba C69B 1.512(11)
C69Ba H69C 0.9900
C69Ba H69D 0.9900
N4 N3 1.370(2)
N4 B2 1.649(3)
N4 C42 1.351(3)
N3 C40 1.358(3)
N3 C37 1.436(3)
C7 H7 0.9500
C7 C8 1.360(4)
C7 C2AA 1.366(4)
C8 H8 0.9500
C8 C9 1.379(4)
C9 H9 0.9500
C9 C0AA 1.378(3)
C0AA C3 1.477(3)
C0AA C1AA 1.374(3)
C3 C4AA 1.375(3)
C16 C21 1.392(3)
C16 C17 1.386(3)
C21 C20 1.391(3)
C21 B1 1.610(3)
C20 H20 0.9500
C20 C19 1.395(3)
C19 C22 1.489(3)
C19 C18 1.403(3)
C22 C33 1.394(3)
C22 C23 1.401(3)
C33 H33 0.9500
C33 C32 1.384(3)
C32 C59 1.522(3)
C32 C25 1.398(3)
C59 C31 1.517(3)
C59 C66 1.543(3)
C59 C60 1.543(3)
C31 C30 1.379(3)
C31 C26 1.403(3)
C30 H30 0.9500
C30 C29 1.405(3)
C29 C34 1.482(3)
C29 C28 1.400(3)
C34 C39 1.399(3)
C34 C35 1.393(3)
C39 H39 0.9500
C39 C38 1.398(3)
C38 B2 1.608(3)
C38 C37 1.389(3)
B2 C58 1.616(3)
B2 C57 1.612(4)
C42 C43 1.462(3)
C42 C41 1.399(3)
C43 C44 1.384(3)
C43 C48 1.382(3)
C44 H44 0.9500
C44 C45 1.386(3)
C45 H45 0.9500
C45 C46 1.370(4)
C46 H46 0.9500
C46 C47 1.379(4)
C52 H52 0.9500
C52 C53 1.383(4)
C52 C51 1.373(3)
C53 H53 0.9500
C53 C54 1.379(3)
C54 H54 0.9500
C54 C49 1.392(3)
C49 C40 1.476(3)
C49 C50 1.390(3)
C40 C41 1.379(3)
C47 H47 0.9500
C47 C48 1.377(3)
C48 H48 0.9500
C41 H41 0.9500
C37 C36 1.383(3)
C36 H36 0.9500
C36 C35 1.388(3)
C35 H35 0.9500
C28 H28 0.9500
C28 C27 1.390(3)
C27 H27 0.9500
C27 C26 1.394(3)
C26 C25 1.472(3)
C25 C24 1.390(3)
C24 H24 0.9500
C24 C23 1.384(3)
C23 H23 0.9500
C66 H66A 0.9900
C66 H66B 0.9900
C66 C67 1.517(3)
C67 H67A 0.9900
C67 H67B 0.9900
C67 C68 1.509(3)
C68 H68C 0.9900
C68 H68D 0.9900
C68 H68A 0.9900
C68 H68B 0.9900
C68 C69A 1.540(6)
C68 C69B 1.592(9)
C60 H60A 0.9900
C60 H60B 0.9900
C60 C61 1.514(3)
C61 H61A 0.9900
C61 H61B 0.9900
C61 C62 1.522(3)
C62 H62A 0.9900
C62 H62B 0.9900
C62 C63 1.517(3)
C63 H63A 0.9900
C63 H63B 0.9900
C63 C64 1.513(3)
C64 H64A 0.9900
C64 H64B 0.9900
C64 C65 1.506(3)
C65 H65A 0.9800
C65 H65B 0.9800
C65 H65C 0.9800
C4AA H4AA 0.9500
C4AA C3AA 1.399(3)
C3AA N2 1.339(3)
C3AA C10 1.475(3)
N2 B1 1.649(3)
B1 C55 1.605(4)
B1 C56 1.610(4)
C55 H55A 0.9800
C55 H55B 0.9800
C55 H55C 0.9800
C10 C15 1.378(3)
C10 C11 1.380(3)
C15 H15 0.9500
C15 C14 1.381(3)
C14 H14 0.9500
C14 C13 1.370(4)
C13 H13 0.9500
C13 C12 1.373(4)
C12 H12 0.9500
C12 C11 1.379(4)
C11 H11 0.9500
C2AA H2AA 0.9500
C2AA C1AA 1.384(3)
C1AA H1AA 0.9500
C17 H17 0.9500
C17 C18 1.383(3)
C18 H18 0.9500
C58 H58A 0.9800
C58 H58B 0.9800
C58 H58C 0.9800
C57 H57A 0.9800
C57 H57B 0.9800
C57 H57C 0.9800
C50 H50 0.9500
C50 C51 1.381(3)
C51 H51 0.9500
C56 H56A 0.9800
C56 H56B 0.9800
C56 H56C 0.9800

loop_
_smtbx_masks_void_nr
_smtbx_masks_void_average_x
_smtbx_masks_void_average_y
_smtbx_masks_void_average_z
_smtbx_masks_void_volume
_smtbx_masks_void_count_electrons
1 0.000 0.000 0.500 102.1 12.1
2 0.000 0.500 0.000 264.0 40.7
